data_7007980
loop_
_publ_author_name
'Britovsek, George J. P.'
'England, Jason'
'Spitzmesser, Stefan K.'
'White, Andrew J. P.'
'Williams, David J.'

_publ_section_title
;
 Synthesis of iron(II), manganese(II) cobalt(II) and ruthenium(II)
 complexes containing tridentate nitrogen ligands and their application
 in the catalytic oxidation of alkanes.
;
_journal_issue 5
_journal_name_full 'Dalton transactions (Cambridge, England : 2003)'
_journal_page_first 945
_journal_page_last 955
_journal_paper_doi 10.1039/b414813d
_journal_year 2005
_chemical_formula_moiety '[Fe(2)(CH3CN)3](SbF6)2'
_chemical_formula_sum 'C32 H38 Cl2 F12 Fe N6 Sb2'
_chemical_formula_weight 1104.93
_chemical_name_systematic
;
?
;
_space_group_IT_number 9
_symmetry_cell_setting monoclinic
_symmetry_space_group_name_Hall 'C -2yc'
_symmetry_space_group_name_H-M 'C 1 c 1'
_atom_sites_solution_hydrogens geom
_atom_sites_solution_primary direct
_atom_sites_solution_secondary difmap
_audit_creation_method SHELXL-97
_cell_angle_alpha 90.00
_cell_angle_beta 104.16(4)
_cell_angle_gamma 90.00
_cell_formula_units_Z 4
_cell_length_a 12.356(4)
_cell_length_b 22.688(6)
_cell_length_c 15.762(7)
_cell_measurement_reflns_used 34
_cell_measurement_temperature 203(2)
_cell_measurement_theta_max 12.56
_cell_measurement_theta_min 2.07
_cell_volume 4284(3)
_computing_cell_refinement 'Bruker XSCANS'
_computing_data_collection 'Bruker XSCANS'
_computing_data_reduction 'Bruker SHELXTL'
_computing_molecular_graphics 'Bruker SHELXTL'
_computing_publication_material 'Bruker SHELXTL'
_computing_structure_refinement 'SHELXL-97 (Sheldrick, 1997)'
_computing_structure_solution 'SHELXS-97 (Sheldrick, 1990)'
_diffrn_ambient_temperature 203(2)
_diffrn_measured_fraction_theta_full 0.998
_diffrn_measured_fraction_theta_max 0.998
_diffrn_measurement_device_type 'Bruker P4'
_diffrn_measurement_method '\w scans'
_diffrn_radiation_monochromator graphite
_diffrn_radiation_source 'fine-focus sealed tube'
_diffrn_radiation_type MoK\a
_diffrn_radiation_wavelength 0.71073
_diffrn_reflns_av_R_equivalents 0.0000
_diffrn_reflns_av_sigmaI/netI 0.0410
_diffrn_reflns_limit_h_max 0
_diffrn_reflns_limit_h_min -14
_diffrn_reflns_limit_k_max 26
_diffrn_reflns_limit_k_min 0
_diffrn_reflns_limit_l_max 18
_diffrn_reflns_limit_l_min -18
_diffrn_reflns_number 3956
_diffrn_reflns_theta_full 24.98
_diffrn_reflns_theta_max 24.98
_diffrn_reflns_theta_min 1.80
_diffrn_standards_interval_count 97
_diffrn_standards_number 3
_exptl_absorpt_coefficient_mu 1.794
_exptl_absorpt_correction_T_max 0.9127
_exptl_absorpt_correction_T_min 0.6939
_exptl_absorpt_correction_type empirical
_exptl_crystal_colour Red
_exptl_crystal_density_diffrn 1.713
_exptl_crystal_density_method 'not measured'
_exptl_crystal_description blocks
_exptl_crystal_F_000 2168
_exptl_crystal_size_max 0.77
_exptl_crystal_size_mid 0.37
_exptl_crystal_size_min 0.37
_refine_diff_density_max 0.947
_refine_diff_density_min -0.638
_refine_diff_density_rms 0.081
_refine_ls_abs_structure_details 'Flack H D (1983), Acta Cryst. A39, 876-881'
_refine_ls_abs_structure_Flack 0.02(3)
_refine_ls_extinction_coef 0.00002(8)
_refine_ls_extinction_expression Fc^*^=kFc[1+0.001xFc^2^\l^3^/sin(2\q)]^-1/4^
_refine_ls_extinction_method SHELXL
_refine_ls_goodness_of_fit_ref 1.028
_refine_ls_hydrogen_treatment mixed
_refine_ls_matrix_type full
_refine_ls_number_parameters 531
_refine_ls_number_reflns 3956
_refine_ls_number_restraints 386
_refine_ls_restrained_S_all 1.043
_refine_ls_R_factor_all 0.0459
_refine_ls_R_factor_gt 0.0394
_refine_ls_shift/su_max 0.001
_refine_ls_shift/su_mean 0.000
_refine_ls_structure_factor_coef Fsqd
_refine_ls_weighting_details 'calc w=1/[\s^2^(Fo^2^)+(0.0536P)^2^+7.6517P] where P=(Fo^2^+2Fc^2^)/3'
_refine_ls_weighting_scheme calc
_refine_ls_wR_factor_gt 0.0942
_refine_ls_wR_factor_ref 0.0976
_reflns_number_gt 3599
_reflns_number_total 3956
_reflns_threshold_expression >2sigma(I)
_cod_data_source_file b414813d.txt
_cod_data_source_block '[Fe(2)(CH3CN)3](SbF6)2'
_cod_depositor_comments
;
The following automatic conversions were performed:
'_symmetry_cell_setting' value 'Monoclinic' changed to 'monoclinic'
according to '/home/saulius/struct/CIF-dictionaries/cif_core.dic'
dictionary named 'cif_core.dic' version 2.4.1 from
2010-06-29.

'_exptl_absorpt_correction_type' value 'Empirical' changed to
'empirical' according to
'/home/saulius/struct/CIF-dictionaries/cif_core.dic' dictionary named
'cif_core.dic' version 2.4.1 from 2010-06-29.

Automatic conversion script
Id: cif_fix_enum 1527 2010-12-29 10:47:43Z saulius 
;
_cod_original_cell_volume 4284(2)
_cod_original_sg_symbol_H-M Cc
_cod_database_code 7007980
_refine_ls_r_factor_obs+ 0.0394
_refine_ls_wr_factor_obs+ 0.0942
_refine_ls_abs_structure_flack+ 0.06(6)
_refine_ls_r_factor_obs- 0.0411
_refine_ls_wr_factor_obs- 0.0986
_refine_ls_abs_structure_flack- 0.94(6)

loop_
_symmetry_equiv_pos_as_xyz
'x, y, z'
'x, -y, z+1/2'
'x+1/2, y+1/2, z'
'x+1/2, -y+1/2, z+1/2'

loop_
_atom_site_label
_atom_site_type_symbol
_atom_site_fract_x
_atom_site_fract_y
_atom_site_fract_z
_atom_site_U_iso_or_equiv
_atom_site_adp_type
_atom_site_occupancy
_atom_site_symmetry_multiplicity
_atom_site_calc_flag
_atom_site_refinement_flags
_atom_site_disorder_assembly
_atom_site_disorder_group
Fe Fe 0.59434(9) 0.37404(4) 0.63657(7) 0.0322(2) Uani 1 1 d . . .
N1 N 0.6815(5) 0.4222(3) 0.5594(4) 0.0336(13) Uani 1 1 d . . .
C2 C 0.7260(7) 0.4744(3) 0.5912(5) 0.0356(16) Uani 1 1 d . . .
C3 C 0.8102(8) 0.4996(4) 0.5587(6) 0.0440(19) Uani 1 1 d . . .
H3A H 0.8409 0.5362 0.5799 0.053 Uiso 1 1 calc R . .
C4 C 0.8473(8) 0.4706(4) 0.4959(7) 0.052(2) Uani 1 1 d . . .
H4A H 0.9055 0.4870 0.4749 0.062 Uiso 1 1 calc R . .
C5 C 0.8002(8) 0.4168(4) 0.4620(6) 0.048(2) Uani 1 1 d . . .
H5A H 0.8234 0.3975 0.4167 0.057 Uiso 1 1 calc R . .
C6 C 0.7184(7) 0.3933(3) 0.4979(5) 0.0360(17) Uani 1 1 d . . .
C7 C 0.6797(7) 0.4988(3) 0.6619(5) 0.0339(16) Uani 1 1 d . . .
N7 N 0.6148(6) 0.4647(3) 0.6916(4) 0.0364(15) Uani 1 1 d . . .
C8 C 0.7073(8) 0.5614(4) 0.6901(6) 0.046(2) Uani 1 1 d . . .
H8A H 0.6675 0.5723 0.7338 0.069 Uiso 1 1 calc R . .
H8B H 0.6852 0.5873 0.6400 0.069 Uiso 1 1 calc R . .
H8C H 0.7870 0.5650 0.7149 0.069 Uiso 1 1 calc R . .
C9 C 0.6646(7) 0.3344(4) 0.4759(5) 0.0406(18) Uani 1 1 d . . .
N9 N 0.6048(6) 0.3162(3) 0.5254(5) 0.0391(15) Uani 1 1 d . . .
C10 C 0.6847(10) 0.3014(4) 0.3969(7) 0.055(2) Uani 1 1 d . . .
H10A H 0.6378 0.2665 0.3861 0.082 Uiso 1 1 calc R . .
H10B H 0.7625 0.2897 0.4083 0.082 Uiso 1 1 calc R . .
H10C H 0.6667 0.3268 0.3459 0.082 Uiso 1 1 calc R . .
C11 C 0.5552(7) 0.4853(3) 0.7544(5) 0.0342(16) Uani 1 1 d . . .
C12 C 0.5849(7) 0.4633(4) 0.8388(6) 0.0397(18) Uani 1 1 d . . .
C13 C 0.5265(8) 0.4816(4) 0.9002(7) 0.048(2) Uani 1 1 d . . .
H13A H 0.5459 0.4667 0.9576 0.057 Uiso 1 1 calc R . .
C14 C 0.4410(9) 0.5215(4) 0.8758(7) 0.056(2) Uani 1 1 d . . .
H14A H 0.4024 0.5340 0.9172 0.067 Uiso 1 1 calc R . .
C15 C 0.4102(8) 0.5438(4) 0.7906(7) 0.050(2) Uani 1 1 d . . .
H15A H 0.3507 0.5707 0.7752 0.060 Uiso 1 1 calc R . .
C16 C 0.4672(8) 0.5265(4) 0.7275(6) 0.0434(19) Uani 1 1 d . . .
C17 C 0.6785(9) 0.4177(4) 0.8659(6) 0.051(2) Uani 1 1 d . . .
H17A H 0.6545 0.3805 0.8372 0.077 Uiso 1 1 calc R . .
H17B H 0.6959 0.4123 0.9288 0.077 Uiso 1 1 calc R . .
H17C H 0.7445 0.4315 0.8489 0.077 Uiso 1 1 calc R . .
C18 C 0.4308(9) 0.5504(4) 0.6379(7) 0.055(2) Uani 1 1 d . . .
H18A H 0.4457 0.5217 0.5966 0.082 Uiso 1 1 calc R . .
H18B H 0.4714 0.5864 0.6338 0.082 Uiso 1 1 calc R . .
H18C H 0.3514 0.5587 0.6246 0.082 Uiso 1 1 calc R . .
C19 C 0.5504(8) 0.2593(3) 0.5108(6) 0.0399(18) Uani 1 1 d . . .
C20 C 0.4428(8) 0.2571(4) 0.4567(6) 0.046(2) Uani 1 1 d . . .
C21 C 0.3863(10) 0.2025(5) 0.4495(8) 0.064(3) Uani 1 1 d . . .
H21A H 0.3132 0.1994 0.4143 0.077 Uiso 1 1 calc R . .
C22 C 0.4372(11) 0.1543(5) 0.4934(8) 0.062(3) Uani 1 1 d . . .
H22A H 0.3980 0.1185 0.4891 0.075 Uiso 1 1 calc R . .
C23 C 0.5451(10) 0.1571(4) 0.5438(8) 0.058(3) Uani 1 1 d . . .
H23A H 0.5802 0.1226 0.5699 0.070 Uiso 1 1 calc R . .
C24 C 0.6035(9) 0.2104(4) 0.5567(7) 0.049(2) Uani 1 1 d . . .
C25 C 0.3855(11) 0.3087(5) 0.4042(7) 0.066(3) Uani 1 1 d . . .
H25A H 0.4108 0.3123 0.3509 0.098 Uiso 1 1 calc R . .
H25B H 0.4033 0.3445 0.4384 0.098 Uiso 1 1 calc R . .
H25C H 0.3054 0.3025 0.3896 0.098 Uiso 1 1 calc R . .
C26 C 0.7184(10) 0.2133(5) 0.6136(9) 0.067(3) Uani 1 1 d . . .
H26A H 0.7396 0.1749 0.6393 0.101 Uiso 1 1 calc R . .
H26B H 0.7208 0.2420 0.6597 0.101 Uiso 1 1 calc R . .
H26C H 0.7697 0.2250 0.5790 0.101 Uiso 1 1 calc R . .
N27 N 0.4211(6) 0.3972(3) 0.5922(5) 0.0438(16) Uani 1 1 d . . .
C28 C 0.3301(8) 0.4084(4) 0.5863(6) 0.047(2) Uani 1 1 d . . .
C29 C 0.2127(10) 0.4238(6) 0.5786(8) 0.074(3) Uani 1 1 d . . .
H29A H 0.1989 0.4636 0.5562 0.110 Uiso 1 1 calc R . .
H29B H 0.1966 0.4214 0.6357 0.110 Uiso 1 1 calc R . .
H29C H 0.1651 0.3966 0.5388 0.110 Uiso 1 1 calc R . .
N30 N 0.5401(7) 0.3063(3) 0.7083(5) 0.0457(17) Uani 1 1 d . . .
C31 C 0.5061(9) 0.2642(4) 0.7299(6) 0.049(2) Uani 1 1 d . . .
C32 C 0.4603(13) 0.2090(5) 0.7549(9) 0.078(4) Uani 1 1 d . . .
H32A H 0.4795 0.1767 0.7210 0.117 Uiso 1 1 calc R . .
H32B H 0.3797 0.2122 0.7436 0.117 Uiso 1 1 calc R . .
H32C H 0.4913 0.2016 0.8167 0.117 Uiso 1 1 calc R . .
N33 N 0.7703(6) 0.3534(3) 0.7058(5) 0.0416(16) Uani 1 1 d . . .
C34 C 0.8632(8) 0.3475(4) 0.7310(6) 0.0415(18) Uani 1 1 d . . .
C35 C 0.9843(9) 0.3398(6) 0.7608(9) 0.066(3) Uani 1 1 d . . .
H35A H 1.0151 0.3322 0.7108 0.099 Uiso 1 1 calc R . .
H35B H 1.0006 0.3069 0.8011 0.099 Uiso 1 1 calc R . .
H35C H 1.0175 0.3754 0.7902 0.099 Uiso 1 1 calc R . .
Sb1 Sb 0.05592(5) 0.52774(3) 0.80552(4) 0.05099(18) Uani 1 1 d . . .
F11 F 0.0773(9) 0.4897(4) 0.9143(5) 0.097(3) Uani 1 1 d . . .
F12 F 0.1409(7) 0.4710(3) 0.7654(5) 0.086(2) Uani 1 1 d . . .
F13 F -0.0723(7) 0.4793(3) 0.7684(6) 0.087(2) Uani 1 1 d . . .
F14 F -0.0325(7) 0.5827(3) 0.8469(6) 0.085(2) Uani 1 1 d . . .
F15 F 0.1750(7) 0.5769(5) 0.8439(8) 0.116(4) Uani 1 1 d U . .
F16 F 0.0207(9) 0.5642(4) 0.6969(5) 0.098(3) Uani 1 1 d . . .
Sb2 Sb 0.07912(7) 0.23155(4) 0.54899(5) 0.0664(2) Uani 1 1 d D . .
F21 F 0.0206(12) 0.2090(5) 0.6430(7) 0.126(5) Uani 0.748(14) 1 d PDU A 1
F22 F 0.0740(13) 0.3089(4) 0.5828(9) 0.149(7) Uani 0.748(14) 1 d PDU A 1
F23 F 0.2193(9) 0.2214(7) 0.6145(9) 0.162(8) Uani 0.748(14) 1 d PDU A 1
F24 F 0.0715(12) 0.1522(4) 0.5152(7) 0.121(5) Uani 0.748(14) 1 d PDU A 1
F25 F -0.0681(8) 0.2403(6) 0.4808(8) 0.123(5) Uani 0.748(14) 1 d PDU A 1
F26 F 0.1286(11) 0.2520(6) 0.4526(7) 0.134(6) Uani 0.748(14) 1 d PDU A 1
F21' F 0.095(3) 0.2231(14) 0.6681(9) 0.119(15) Uiso 0.252(14) 1 d PD A 2
F22' F -0.017(2) 0.2937(11) 0.547(2) 0.15(2) Uiso 0.252(14) 1 d PD A 2
F23' F 0.199(2) 0.2825(12) 0.570(2) 0.16(2) Uiso 0.252(14) 1 d PD A 2
F24' F 0.177(2) 0.1684(10) 0.5517(19) 0.102(12) Uiso 0.252(14) 1 d PD A 2
F25' F -0.039(2) 0.1793(13) 0.528(2) 0.21(3) Uiso 0.252(14) 1 d PD A 2
F26' F 0.065(3) 0.2386(14) 0.4302(9) 0.14(2) Uiso 0.252(14) 1 d PD A 2
C40 C 0.8251(11) 0.1265(6) 0.3533(11) 0.086(4) Uani 1 1 d . . .
H40A H 0.9025 0.1376 0.3805 0.103 Uiso 1 1 calc R . .
H40B H 0.8259 0.0869 0.3288 0.103 Uiso 1 1 calc R . .
Cl1 Cl 0.7718(3) 0.17452(18) 0.2704(2) 0.0824(9) Uani 1 1 d . . .
Cl2 Cl 0.7496(5) 0.1250(2) 0.4336(3) 0.1136(16) Uani 1 1 d . . .

loop_
_atom_site_aniso_label
_atom_site_aniso_U_11
_atom_site_aniso_U_22
_atom_site_aniso_U_33
_atom_site_aniso_U_23
_atom_site_aniso_U_13
_atom_site_aniso_U_12
Fe 0.0345(5) 0.0267(5) 0.0389(6) 0.0011(4) 0.0159(4) -0.0011(4)
N1 0.029(3) 0.031(3) 0.041(3) 0.004(3) 0.010(3) -0.003(3)
C2 0.043(4) 0.025(3) 0.041(4) 0.002(3) 0.015(3) -0.001(3)
C3 0.049(5) 0.041(4) 0.045(5) 0.003(4) 0.016(4) -0.009(4)
C4 0.051(5) 0.053(5) 0.059(5) 0.004(4) 0.029(4) -0.015(4)
C5 0.056(6) 0.047(5) 0.049(5) 0.008(4) 0.030(4) 0.002(4)
C6 0.037(4) 0.032(4) 0.042(4) 0.003(3) 0.014(3) 0.004(3)
C7 0.033(4) 0.030(4) 0.040(4) 0.003(3) 0.009(3) 0.002(3)
N7 0.037(4) 0.034(3) 0.038(3) 0.004(3) 0.009(3) 0.007(3)
C8 0.048(5) 0.032(4) 0.059(5) -0.003(4) 0.014(4) -0.006(4)
C9 0.046(5) 0.038(4) 0.042(4) -0.006(3) 0.018(4) -0.003(4)
N9 0.047(4) 0.033(3) 0.039(3) 0.001(3) 0.015(3) -0.004(3)
C10 0.072(7) 0.046(5) 0.060(6) -0.012(4) 0.043(5) -0.003(5)
C11 0.035(4) 0.028(4) 0.040(4) -0.003(3) 0.009(3) -0.001(3)
C12 0.040(4) 0.044(5) 0.038(4) -0.011(3) 0.014(3) -0.006(4)
C13 0.046(5) 0.048(5) 0.050(5) -0.016(4) 0.015(4) -0.006(4)
C14 0.059(6) 0.050(5) 0.066(6) -0.020(5) 0.029(5) 0.001(5)
C15 0.040(4) 0.043(5) 0.070(6) -0.016(4) 0.020(4) 0.005(4)
C16 0.046(5) 0.030(4) 0.057(5) -0.003(4) 0.018(4) -0.004(4)
C17 0.059(6) 0.048(5) 0.043(5) 0.001(4) 0.005(4) 0.002(4)
C18 0.053(5) 0.043(5) 0.071(6) 0.006(4) 0.020(5) 0.015(4)
C19 0.053(5) 0.029(4) 0.044(4) -0.007(3) 0.024(4) -0.002(3)
C20 0.054(5) 0.041(5) 0.046(5) -0.008(4) 0.016(4) -0.006(4)
C21 0.060(6) 0.061(6) 0.074(7) -0.018(6) 0.021(5) -0.019(5)
C22 0.079(8) 0.045(5) 0.068(6) 0.001(5) 0.029(6) -0.022(5)
C23 0.079(8) 0.032(4) 0.068(6) 0.002(4) 0.027(6) -0.001(5)
C24 0.066(6) 0.029(4) 0.057(5) 0.002(4) 0.027(5) -0.006(4)
C25 0.067(7) 0.062(6) 0.059(6) -0.006(5) -0.002(5) -0.008(5)
C26 0.075(8) 0.042(5) 0.082(8) -0.006(5) 0.013(6) 0.016(5)
N27 0.040(4) 0.044(4) 0.047(4) -0.001(3) 0.009(3) 0.002(3)
C28 0.053(6) 0.054(5) 0.036(4) 0.006(4) 0.016(4) 0.006(4)
C29 0.052(6) 0.098(10) 0.071(7) 0.017(7) 0.017(6) 0.008(6)
N30 0.050(4) 0.045(4) 0.049(4) 0.008(3) 0.024(4) -0.005(3)
C31 0.066(6) 0.042(5) 0.047(5) 0.004(4) 0.027(5) 0.000(4)
C32 0.115(11) 0.038(5) 0.093(9) 0.022(6) 0.047(8) -0.014(6)
N33 0.043(4) 0.039(4) 0.046(4) 0.005(3) 0.016(3) 0.006(3)
C34 0.044(5) 0.035(4) 0.044(4) 0.002(3) 0.009(4) 0.003(3)
C35 0.041(5) 0.069(7) 0.089(8) 0.006(6) 0.019(5) 0.019(5)
Sb1 0.0503(3) 0.0520(4) 0.0540(3) -0.0051(3) 0.0191(3) 0.0082(3)
F11 0.120(7) 0.107(6) 0.065(4) 0.013(4) 0.028(5) 0.034(6)
F12 0.095(6) 0.078(5) 0.093(5) -0.024(4) 0.036(4) 0.024(4)
F13 0.078(5) 0.062(4) 0.117(6) 0.008(4) 0.016(5) -0.009(4)
F14 0.098(5) 0.061(4) 0.124(6) 0.006(4) 0.077(5) 0.018(4)
F15 0.059(4) 0.121(7) 0.177(9) -0.077(7) 0.049(5) -0.040(5)
F16 0.149(8) 0.072(5) 0.076(5) 0.022(4) 0.029(5) -0.008(5)
Sb2 0.0740(5) 0.0609(4) 0.0646(4) -0.0065(4) 0.0176(4) -0.0102(4)
F21 0.164(13) 0.130(10) 0.110(9) 0.008(8) 0.082(9) 0.000(10)
F22 0.207(15) 0.070(7) 0.160(12) -0.039(7) 0.028(12) -0.019(9)
F23 0.101(10) 0.207(16) 0.150(13) 0.035(12) -0.021(9) 0.001(10)
F24 0.183(13) 0.074(7) 0.100(8) -0.020(6) 0.024(9) 0.025(8)
F25 0.071(7) 0.137(11) 0.143(11) 0.009(9) -0.008(7) 0.006(7)
F26 0.114(11) 0.195(14) 0.106(9) 0.075(9) 0.051(8) 0.029(10)
C40 0.060(7) 0.076(8) 0.115(11) -0.034(8) 0.011(7) -0.004(6)
Cl1 0.0663(18) 0.097(2) 0.087(2) 0.0026(18) 0.0243(16) -0.0017(17)
Cl2 0.138(4) 0.124(3) 0.068(2) 0.007(2) 0.005(2) -0.042(3)

loop_
_atom_type_symbol
_atom_type_description
_atom_type_scat_dispersion_real
_atom_type_scat_dispersion_imag
_atom_type_scat_source
C C 0.0033 0.0016 'International Tables Vol C Tables 4.2.6.8 and 6.1.1.4'
H H 0.0000 0.0000 'International Tables Vol C Tables 4.2.6.8 and 6.1.1.4'
N N 0.0061 0.0033 'International Tables Vol C Tables 4.2.6.8 and 6.1.1.4'
F F 0.0171 0.0103 'International Tables Vol C Tables 4.2.6.8 and 6.1.1.4'
Cl Cl 0.1484 0.1585 'International Tables Vol C Tables 4.2.6.8 and 6.1.1.4'
Fe Fe 0.3463 0.8444 'International Tables Vol C Tables 4.2.6.8 and 6.1.1.4'
Sb Sb -0.5866 1.5461 'International Tables Vol C Tables 4.2.6.8 and 6.1.1.4'

loop_
_geom_angle_atom_site_label_1
_geom_angle_atom_site_label_2
_geom_angle_atom_site_label_3
_geom_angle
_geom_angle_site_symmetry_1
_geom_angle_site_symmetry_3
_geom_angle_publ_flag
N30 Fe N1 163.1(3) . . ?
N30 Fe N27 86.0(3) . . ?
N1 Fe N27 107.1(3) . . ?
N30 Fe N9 94.6(3) . . ?
N1 Fe N9 73.4(3) . . ?
N27 Fe N9 97.7(3) . . ?
N30 Fe N7 119.0(3) . . ?
N1 Fe N7 73.8(3) . . ?
N27 Fe N7 84.9(3) . . ?
N9 Fe N7 146.4(3) . . ?
N30 Fe N33 89.1(3) . . ?
N1 Fe N33 79.5(3) . . ?
N27 Fe N33 170.0(3) . . ?
N9 Fe N33 91.4(3) . . ?
N7 Fe N33 89.9(3) . . ?
C6 N1 C2 121.2(7) . . ?
C6 N1 Fe 118.3(5) . . ?
C2 N1 Fe 117.3(5) . . ?
N1 C2 C3 120.0(7) . . ?
N1 C2 C7 114.3(7) . . ?
C3 C2 C7 125.8(7) . . ?
C4 C3 C2 119.0(8) . . ?
C3 C4 C5 121.2(8) . . ?
C6 C5 C4 117.1(8) . . ?
N1 C6 C5 121.4(8) . . ?
N1 C6 C9 113.3(7) . . ?
C5 C6 C9 125.3(8) . . ?
N7 C7 C2 116.1(7) . . ?
N7 C7 C8 125.4(8) . . ?
C2 C7 C8 118.5(7) . . ?
C7 N7 C11 121.5(7) . . ?
C7 N7 Fe 116.0(6) . . ?
C11 N7 Fe 122.5(5) . . ?
N9 C9 C6 116.1(7) . . ?
N9 C9 C10 125.4(8) . . ?
C6 C9 C10 118.5(7) . . ?
C9 N9 C19 120.6(7) . . ?
C9 N9 Fe 116.7(6) . . ?
C19 N9 Fe 122.6(5) . . ?
C12 C11 C16 122.0(8) . . ?
C12 C11 N7 118.7(7) . . ?
C16 C11 N7 119.3(7) . . ?
C11 C12 C13 119.7(9) . . ?
C11 C12 C17 121.1(8) . . ?
C13 C12 C17 119.2(9) . . ?
C14 C13 C12 119.5(10) . . ?
C13 C14 C15 121.1(9) . . ?
C14 C15 C16 120.8(9) . . ?
C15 C16 C11 116.9(9) . . ?
C15 C16 C18 119.0(9) . . ?
C11 C16 C18 124.1(8) . . ?
C20 C19 C24 123.1(8) . . ?
C20 C19 N9 117.7(8) . . ?
C24 C19 N9 119.0(8) . . ?
C19 C20 C21 117.3(9) . . ?
C19 C20 C25 124.0(9) . . ?
C21 C20 C25 118.7(10) . . ?
C22 C21 C20 120.4(11) . . ?
C21 C22 C23 121.1(10) . . ?
C22 C23 C24 121.2(10) . . ?
C23 C24 C19 116.8(10) . . ?
C23 C24 C26 120.7(10) . . ?
C19 C24 C26 122.4(9) . . ?
C28 N27 Fe 166.0(8) . . ?
N27 C28 C29 179.3(12) . . ?
C31 N30 Fe 165.3(8) . . ?
N30 C31 C32 178.1(12) . . ?
C34 N33 Fe 169.8(7) . . ?
N33 C34 C35 178.1(11) . . ?
F15 Sb1 F16 91.3(5) . . ?
F15 Sb1 F12 93.4(4) . . ?
F16 Sb1 F12 91.1(4) . . ?
F15 Sb1 F14 88.3(4) . . ?
F16 Sb1 F14 90.0(4) . . ?
F12 Sb1 F14 178.0(4) . . ?
F15 Sb1 F11 93.2(5) . . ?
F16 Sb1 F11 174.7(5) . . ?
F12 Sb1 F11 91.6(4) . . ?
F14 Sb1 F11 87.2(4) . . ?
F15 Sb1 F13 177.0(4) . . ?
F16 Sb1 F13 89.1(4) . . ?
F12 Sb1 F13 89.6(4) . . ?
F14 Sb1 F13 88.8(4) . . ?
F11 Sb1 F13 86.3(4) . . ?
F23 Sb2 F26 92.2(5) . . ?
F23 Sb2 F22' 129.3(11) . . ?
F26 Sb2 F22' 97.7(11) . . ?
F23 Sb2 F22 93.0(5) . . ?
F26 Sb2 F22 92.3(5) . . ?
F22' Sb2 F22 37.3(11) . . ?
F23 Sb2 F26' 115.6(11) . . ?
F26 Sb2 F26' 26.3(11) . . ?
F22' Sb2 F26' 90.8(7) . . ?
F22 Sb2 F26' 102.1(11) . . ?
F23 Sb2 F21' 63.6(10) . . ?
F26 Sb2 F21' 153.4(11) . . ?
F22' Sb2 F21' 90.4(7) . . ?
F22 Sb2 F21' 78.9(11) . . ?
F26' Sb2 F21' 178.8(9) . . ?
F23 Sb2 F23' 50.0(11) . . ?
F26 Sb2 F23' 64.8(11) . . ?
F22' Sb2 F23' 90.5(7) . . ?
F22 Sb2 F23' 55.5(11) . . ?
F26' Sb2 F23' 90.1(7) . . ?
F21' Sb2 F23' 89.9(7) . . ?
F23 Sb2 F25' 129.0(11) . . ?
F26 Sb2 F25' 115.1(11) . . ?
F22' Sb2 F25' 90.5(7) . . ?
F22 Sb2 F25' 125.5(11) . . ?
F26' Sb2 F25' 90.0(7) . . ?
F21' Sb2 F25' 89.9(7) . . ?
F23' Sb2 F25' 178.9(9) . . ?
F23 Sb2 F24' 50.4(10) . . ?
F26 Sb2 F24' 82.4(10) . . ?
F22' Sb2 F24' 179.7(10) . . ?
F22 Sb2 F24' 142.4(10) . . ?
F26' Sb2 F24' 89.4(7) . . ?
F21' Sb2 F24' 89.4(7) . . ?
F23' Sb2 F24' 89.3(7) . . ?
F25' Sb2 F24' 89.6(7) . . ?
F23 Sb2 F21 90.9(5) . . ?
F26 Sb2 F21 176.5(6) . . ?
F22' Sb2 F21 81.5(11) . . ?
F22 Sb2 F21 89.1(5) . . ?
F26' Sb2 F21 150.3(11) . . ?
F21' Sb2 F21 30.1(10) . . ?
F23' Sb2 F21 118.5(11) . . ?
F25' Sb2 F21 61.6(11) . . ?
F24' Sb2 F21 98.4(10) . . ?
F23 Sb2 F24 90.8(5) . . ?
F26 Sb2 F24 90.7(5) . . ?
F22' Sb2 F24 138.2(11) . . ?
F22 Sb2 F24 175.1(6) . . ?
F26' Sb2 F24 79.0(11) . . ?
F21' Sb2 F24 100.1(10) . . ?
F23' Sb2 F24 129.4(11) . . ?
F25' Sb2 F24 49.6(11) . . ?
F24' Sb2 F24 42.0(10) . . ?
F21 Sb2 F24 87.7(5) . . ?
F23 Sb2 F25 178.7(6) . . ?
F26 Sb2 F25 88.4(5) . . ?
F22' Sb2 F25 51.7(11) . . ?
F22 Sb2 F25 88.2(5) . . ?
F26' Sb2 F25 64.8(11) . . ?
F21' Sb2 F25 116.1(10) . . ?
F23' Sb2 F25 131.3(11) . . ?
F25' Sb2 F25 49.7(11) . . ?
F24' Sb2 F25 128.6(10) . . ?
F21 Sb2 F25 88.5(5) . . ?
F24 Sb2 F25 88.0(5) . . ?
Cl1 C40 Cl2 113.2(8) . . ?

loop_
_geom_bond_atom_site_label_1
_geom_bond_atom_site_label_2
_geom_bond_distance
_geom_bond_site_symmetry_2
_geom_bond_publ_flag
Fe N30 2.112(7) . ?
Fe N1 2.115(6) . ?
Fe N27 2.149(8) . ?
Fe N9 2.218(7) . ?
Fe N7 2.222(7) . ?
Fe N33 2.231(8) . ?
N1 C6 1.339(11) . ?
N1 C2 1.349(10) . ?
C2 C3 1.390(12) . ?
C2 C7 1.479(11) . ?
C3 C4 1.358(13) . ?
C4 C5 1.402(14) . ?
C5 C6 1.381(12) . ?
C6 C9 1.495(11) . ?
C7 N7 1.283(11) . ?
C7 C8 1.502(11) . ?
N7 C11 1.449(10) . ?
C9 N9 1.267(11) . ?
C9 C10 1.525(11) . ?
N9 C19 1.450(10) . ?
C11 C12 1.385(12) . ?
C11 C16 1.417(12) . ?
C12 C13 1.404(13) . ?
C12 C17 1.532(13) . ?
C13 C14 1.373(15) . ?
C14 C15 1.399(15) . ?
C15 C16 1.408(13) . ?
C16 C18 1.475(14) . ?
C19 C20 1.394(14) . ?
C19 C24 1.397(13) . ?
C20 C21 1.413(14) . ?
C20 C25 1.506(15) . ?
C21 C22 1.363(17) . ?
C22 C23 1.377(17) . ?
C23 C24 1.397(13) . ?
C24 C26 1.483(16) . ?
N27 C28 1.134(12) . ?
C28 C29 1.467(15) . ?
N30 C31 1.128(12) . ?
C31 C32 1.468(13) . ?
N33 C34 1.126(12) . ?
C34 C35 1.465(13) . ?
Sb1 F15 1.827(7) . ?
Sb1 F16 1.854(7) . ?
Sb1 F12 1.866(7) . ?
Sb1 F14 1.876(6) . ?
Sb1 F11 1.879(8) . ?
Sb1 F13 1.899(8) . ?
Sb2 F23 1.801(10) . ?
Sb2 F26 1.830(9) . ?
Sb2 F22' 1.836(13) . ?
Sb2 F22 1.839(9) . ?
Sb2 F26' 1.845(13) . ?
Sb2 F21' 1.848(13) . ?
Sb2 F23' 1.848(13) . ?
Sb2 F25' 1.850(13) . ?
Sb2 F24' 1.868(13) . ?
Sb2 F21 1.872(9) . ?
Sb2 F24 1.874(9) . ?
Sb2 F25 1.883(9) . ?
C40 Cl1 1.704(17) . ?
C40 Cl2 1.748(16) . ?
